data_7228398
loop_
_publ_author_name
'Steinbauer, J.'
'Spannenberg, A.'
'Werner, T.'

_publ_section_title
;
 An in situ formed Ca2+--crown ether complex and its use in CO2-fixation
 reactions with terminal and internal epoxides
;
_journal_name_full 'Green Chem.'
_journal_paper_doi 10.1039/C7GC01114H
_journal_year 2017
_chemical_absolute_configuration ad
_chemical_formula_sum 'C10 H10 O4'
_chemical_formula_weight 194.18
_space_group_crystal_system orthorhombic
_space_group_IT_number 19
_space_group_name_Hall 'P 2ac 2ab'
_space_group_name_H-M_alt 'P 21 21 21'
_symmetry_space_group_name_Hall 'P 2ac 2ab'
_symmetry_space_group_name_H-M 'P 21 21 21'
_atom_sites_solution_hydrogens mixed
_audit_creation_method SHELXL-2014/7
_audit_update_record
;
2017-04-07 deposited with the CCDC.
2017-05-12 downloaded from the CCDC.
;
_cell_angle_alpha 90
_cell_angle_beta 90
_cell_angle_gamma 90
_cell_formula_units_Z 4
_cell_length_a 8.6487(2)
_cell_length_b 9.6280(2)
_cell_length_c 10.6343(2)
_cell_measurement_reflns_used 6114
_cell_measurement_temperature 150(2)
_cell_measurement_theta_max 69.70
_cell_measurement_theta_min 4.16
_cell_volume 885.51(3)
_computing_cell_refinement 'SAINT (Bruker, 2013)'
_computing_data_collection 'APEX2 (Bruker, 2014)'
_computing_data_reduction SAINT
_computing_structure_refinement 'SHELXL-2014/7 (Sheldrick, 2015)'
_computing_structure_solution 'SHELXS-97 (Sheldrick, 2008)'
_diffrn_ambient_temperature 150(2)
_diffrn_detector_area_resol_mean 8.3333
_diffrn_measured_fraction_theta_full 1.000
_diffrn_measured_fraction_theta_max 0.995
_diffrn_measurement_device_type 'Bruker APEX-II CCD'
_diffrn_measurement_method '\f and \w scans'
_diffrn_radiation_monochromator multilayer
_diffrn_radiation_source microfocus
_diffrn_radiation_type CuK\a
_diffrn_radiation_wavelength 1.54178
_diffrn_reflns_av_R_equivalents 0.0181
_diffrn_reflns_av_unetI/netI 0.0149
_diffrn_reflns_Laue_measured_fraction_full 1.000
_diffrn_reflns_Laue_measured_fraction_max 0.995
_diffrn_reflns_limit_h_max 10
_diffrn_reflns_limit_h_min -10
_diffrn_reflns_limit_k_max 3
_diffrn_reflns_limit_k_min -11
_diffrn_reflns_limit_l_max 12
_diffrn_reflns_limit_l_min -12
_diffrn_reflns_number 6385
_diffrn_reflns_point_group_measured_fraction_full 0.998
_diffrn_reflns_point_group_measured_fraction_max 0.989
_diffrn_reflns_theta_full 67.679
_diffrn_reflns_theta_max 69.694
_diffrn_reflns_theta_min 6.200
_exptl_absorpt_coefficient_mu 0.958
_exptl_absorpt_correction_T_max 0.83
_exptl_absorpt_correction_T_min 0.78
_exptl_absorpt_correction_type multi-scan
_exptl_absorpt_process_details 'SADABS (Bruker, 2014)'
_exptl_crystal_colour colourless
_exptl_crystal_density_diffrn 1.457
_exptl_crystal_description prism
_exptl_crystal_F_000 408
_exptl_crystal_size_max 0.294
_exptl_crystal_size_mid 0.254
_exptl_crystal_size_min 0.203
_refine_diff_density_max 0.156
_refine_diff_density_min -0.223
_refine_diff_density_rms 0.056
_refine_ls_abs_structure_details
;
 Flack x determined using 668 quotients [(I+)-(I-)]/[(I+)+(I-)]
 (Parsons, Flack and Wagner, Acta Cryst. B69 (2013) 249-259).
;
_refine_ls_abs_structure_Flack 0.02(4)
_refine_ls_extinction_method none
_refine_ls_goodness_of_fit_ref 1.113
_refine_ls_hydrogen_treatment mixed
_refine_ls_matrix_type full
_refine_ls_number_parameters 131
_refine_ls_number_reflns 1657
_refine_ls_number_restraints 0
_refine_ls_restrained_S_all 1.113
_refine_ls_R_factor_all 0.0283
_refine_ls_R_factor_gt 0.0282
_refine_ls_shift/su_max 0.000
_refine_ls_shift/su_mean 0.000
_refine_ls_structure_factor_coef Fsqd
_refine_ls_weighting_details 'w=1/[\s^2^(Fo^2^)+(0.0450P)^2^+0.1239P] where P=(Fo^2^+2Fc^2^)/3'
_refine_ls_weighting_scheme calc
_refine_ls_wR_factor_gt 0.0707
_refine_ls_wR_factor_ref 0.0708
_reflns_Friedel_coverage 0.682
_reflns_Friedel_fraction_full 0.994
_reflns_Friedel_fraction_max 0.980
_reflns_number_gt 1651
_reflns_number_total 1657
_reflns_threshold_expression 'I > 2\s(I)'
_cod_data_source_file c7gc01114h2.cif
_cod_data_source_block cu_AX1271_0m
_cod_database_code 7228398
_shelx_shelxl_version_number 2014/7
_shelx_space_group_comment
;
The symmetry employed for this shelxl refinement is uniquely defined
by the following loop, which should always be used as a source of
symmetry information in preference to the above space-group names.
They are only intended as comments.
;

loop_
_space_group_symop_operation_xyz
'x, y, z'
'x+1/2, -y+1/2, -z'
'-x, y+1/2, -z+1/2'
'-x+1/2, -y, z+1/2'

loop_
_atom_site_label
_atom_site_type_symbol
_atom_site_fract_x
_atom_site_fract_y
_atom_site_fract_z
_atom_site_U_iso_or_equiv
_atom_site_adp_type
_atom_site_occupancy
_atom_site_site_symmetry_order
_atom_site_calc_flag
_atom_site_refinement_flags_posn
_atom_site_refinement_flags_adp
C1 C 0.83477(18) 0.58016(17) 0.68327(16) 0.0230(4) Uani 1 1 d . .
C2 C 0.93611(18) 0.70389(16) 0.84499(14) 0.0198(3) Uani 1 1 d . .
H2 H 1.0303 0.7639 0.8497 0.024 Uiso 1 1 calc R U
C3 C 0.98035(18) 0.55059(17) 0.85826(15) 0.0235(3) Uani 1 1 d . .
H3A H 1.0919 0.5363 0.8419 0.028 Uiso 1 1 calc R U
H3B H 0.9550 0.5151 0.9432 0.028 Uiso 1 1 calc R U
C4 C 0.81346(19) 0.75437(16) 0.93834(15) 0.0214(4) Uani 1 1 d . .
H4B H 0.8574 0.7492 1.0252 0.026 Uiso 1 1 calc R U
C5 C 0.76612(19) 0.90304(17) 0.91206(15) 0.0213(3) Uani 1 1 d . .
C6 C 0.6450(2) 0.93392(18) 0.83074(16) 0.0254(4) Uani 1 1 d . .
H6 H 0.5894 0.8609 0.7912 0.030 Uiso 1 1 calc R U
C7 C 0.6049(2) 1.0717(2) 0.80709(17) 0.0290(4) Uani 1 1 d . .
H7 H 0.5218 1.0924 0.7517 0.035 Uiso 1 1 calc R U
C8 C 0.6863(2) 1.17869(19) 0.86441(19) 0.0317(4) Uani 1 1 d . .
H8 H 0.6590 1.2726 0.8483 0.038 Uiso 1 1 calc R U
C9 C 0.8073(2) 1.14835(19) 0.94512(18) 0.0309(4) Uani 1 1 d . .
H9 H 0.8633 1.2214 0.9842 0.037 Uiso 1 1 calc R U
C10 C 0.8465(2) 1.01095(18) 0.96891(16) 0.0253(4) Uani 1 1 d . .
H10 H 0.9293 0.9906 1.0247 0.030 Uiso 1 1 calc R U
O1 O 0.87009(13) 0.70837(11) 0.71918(10) 0.0221(3) Uani 1 1 d . .
O2 O 0.88625(14) 0.48370(11) 0.76259(12) 0.0256(3) Uani 1 1 d . .
O3 O 0.76432(16) 0.55392(14) 0.58815(12) 0.0334(3) Uani 1 1 d . .
O4 O 0.68076(14) 0.66710(13) 0.93211(12) 0.0269(3) Uani 1 1 d . .
H4A H 0.698(3) 0.594(3) 0.983(3) 0.047(7) Uiso 1 1 d . .

loop_
_atom_site_aniso_label
_atom_site_aniso_U_11
_atom_site_aniso_U_22
_atom_site_aniso_U_33
_atom_site_aniso_U_23
_atom_site_aniso_U_13
_atom_site_aniso_U_12
C1 0.0225(8) 0.0221(8) 0.0244(8) -0.0045(6) 0.0014(6) 0.0030(6)
C2 0.0202(7) 0.0204(8) 0.0188(7) -0.0004(6) -0.0016(6) -0.0017(6)
C3 0.0233(8) 0.0230(8) 0.0242(8) -0.0004(7) -0.0013(6) 0.0024(7)
C4 0.0225(8) 0.0224(8) 0.0191(8) 0.0003(6) 0.0000(7) -0.0004(6)
C5 0.0227(8) 0.0235(8) 0.0176(7) -0.0005(6) 0.0041(6) 0.0013(6)
C6 0.0261(8) 0.0262(8) 0.0238(8) -0.0006(6) 0.0000(6) 0.0007(7)
C7 0.0274(8) 0.0306(9) 0.0289(8) 0.0032(7) 0.0008(7) 0.0058(7)
C8 0.0345(9) 0.0220(8) 0.0387(10) 0.0015(7) 0.0077(8) 0.0070(7)
C9 0.0307(9) 0.0248(8) 0.0373(10) -0.0082(7) 0.0048(8) -0.0021(7)
C10 0.0239(8) 0.0276(9) 0.0243(8) -0.0044(6) 0.0024(6) 0.0017(7)
O1 0.0294(6) 0.0188(5) 0.0181(5) -0.0006(4) -0.0004(5) 0.0007(5)
O2 0.0282(6) 0.0179(6) 0.0307(6) -0.0020(4) -0.0018(5) 0.0007(4)
O3 0.0354(7) 0.0331(7) 0.0318(7) -0.0123(6) -0.0097(6) 0.0057(6)
O4 0.0233(6) 0.0248(6) 0.0326(7) 0.0071(5) 0.0040(5) -0.0029(5)

loop_
_atom_type_symbol
_atom_type_description
_atom_type_scat_dispersion_real
_atom_type_scat_dispersion_imag
_atom_type_scat_source
C C 0.0181 0.0091 'International Tables Vol C Tables 4.2.6.8 and 6.1.1.4'
H H 0.0000 0.0000 'International Tables Vol C Tables 4.2.6.8 and 6.1.1.4'
O O 0.0492 0.0322 'International Tables Vol C Tables 4.2.6.8 and 6.1.1.4'

loop_
_geom_angle_atom_site_label_1
_geom_angle_atom_site_label_2
_geom_angle_atom_site_label_3
_geom_angle
O3 C1 O1 123.47(16)
O3 C1 O2 123.61(16)
O1 C1 O2 112.92(14)
O1 C2 C3 102.20(12)
O1 C2 C4 108.34(12)
C3 C2 C4 114.78(13)
O1 C2 H2 110.4
C3 C2 H2 110.4
C4 C2 H2 110.4
O2 C3 C2 102.87(12)
O2 C3 H3A 111.2
C2 C3 H3A 111.2
O2 C3 H3B 111.2
C2 C3 H3B 111.2
H3A C3 H3B 109.1
O4 C4 C5 109.34(13)
O4 C4 C2 109.92(13)
C5 C4 C2 111.55(13)
O4 C4 H4B 108.7
C5 C4 H4B 108.7
C2 C4 H4B 108.7
C10 C5 C6 119.21(16)
C10 C5 C4 119.42(15)
C6 C5 C4 121.36(15)
C5 C6 C7 120.21(17)
C5 C6 H6 119.9
C7 C6 H6 119.9
C8 C7 C6 120.03(17)
C8 C7 H7 120.0
C6 C7 H7 120.0
C9 C8 C7 119.92(17)
C9 C8 H8 120.0
C7 C8 H8 120.0
C8 C9 C10 119.90(17)
C8 C9 H9 120.0
C10 C9 H9 120.0
C5 C10 C9 120.72(17)
C5 C10 H10 119.6
C9 C10 H10 119.6
C1 O1 C2 109.09(12)
C1 O2 C3 108.77(13)
C4 O4 H4A 107.2(18)

loop_
_geom_bond_atom_site_label_1
_geom_bond_atom_site_label_2
_geom_bond_distance
C1 O3 1.208(2)
C1 O1 1.328(2)
C1 O2 1.331(2)
C2 O1 1.4553(18)
C2 C3 1.531(2)
C2 C4 1.532(2)
C2 H2 1.0000
C3 O2 1.453(2)
C3 H3A 0.9900
C3 H3B 0.9900
C4 O4 1.424(2)
C4 C5 1.515(2)
C4 H4B 1.0000
C5 C10 1.389(2)
C5 C6 1.390(2)
C6 C7 1.394(3)
C6 H6 0.9500
C7 C8 1.388(3)
C7 H7 0.9500
C8 C9 1.385(3)
C8 H8 0.9500
C9 C10 1.389(3)
C9 H9 0.9500
C10 H10 0.9500
O4 H4A 0.90(3)

loop_
_geom_hbond_atom_site_label_D
_geom_hbond_atom_site_label_H
_geom_hbond_atom_site_label_A
_geom_hbond_distance_DH
_geom_hbond_distance_HA
_geom_hbond_distance_DA
_geom_hbond_angle_DHA
_geom_hbond_site_symmetry_A
O4 H4A O3 0.90(3) 1.84(3) 2.7399(18) 180(3) 4_665

loop_
_geom_torsion_atom_site_label_1
_geom_torsion_atom_site_label_2
_geom_torsion_atom_site_label_3
_geom_torsion_atom_site_label_4
_geom_torsion
O1 C2 C3 O2 -19.68(14)
C4 C2 C3 O2 97.35(15)
O1 C2 C4 O4 59.81(16)
C3 C2 C4 O4 -53.66(18)
O1 C2 C4 C5 -61.64(16)
C3 C2 C4 C5 -175.11(13)
O4 C4 C5 C10 148.76(15)
C2 C4 C5 C10 -89.45(18)
O4 C4 C5 C6 -32.1(2)
C2 C4 C5 C6 89.66(18)
C10 C5 C6 C7 -0.2(3)
C4 C5 C6 C7 -179.29(16)
C5 C6 C7 C8 0.2(3)
C6 C7 C8 C9 0.0(3)
C7 C8 C9 C10 -0.2(3)
C6 C5 C10 C9 -0.1(3)
C4 C5 C10 C9 179.03(16)
C8 C9 C10 C5 0.3(3)
O3 C1 O1 C2 172.45(15)
O2 C1 O1 C2 -8.07(17)
C3 C2 O1 C1 17.42(15)
C4 C2 O1 C1 -104.14(14)
O3 C1 O2 C3 173.55(15)
O1 C1 O2 C3 -5.93(18)
C2 C3 O2 C1 16.28(16)
